data_7017088
loop_
_publ_author_name
'Mikhalyova, Elena A.'
'Kolotilov, Sergey V.'
'Zeller, Matthias'
'Thompson, Laurence K.'
'Addison, Anthony W.'
'Pavlishchuk, Vitaly V.'
'Hunter, Allen D.'

_publ_section_title
;
 Synthesis, structure and magnetic properties of Nd(3+) and Pr(3+) 2D
 polymers with tetrafluoro-p-phthalate.
;
_journal_issue 41
_journal_name_full 'Dalton transactions (Cambridge, England : 2003)'
_journal_page_first 10989
_journal_page_last 10996
_journal_paper_doi 10.1039/c1dt11237f
_journal_volume 40
_journal_year 2011
_chemical_formula_moiety 'C18 H14 F6 N2 O8 Pr, C3 H7 N O, 0.6835(C3 H7 N O)'
_chemical_formula_sum 'C23.05 H25.78 F6 N3.68 O9.68 Pr'
_chemical_formula_weight 763.97
_chemical_name_systematic
;
?
;
_space_group_IT_number 5
_symmetry_cell_setting monoclinic
_symmetry_space_group_name_Hall 'C 2y'
_symmetry_space_group_name_H-M 'C 1 2 1'
_atom_sites_solution_hydrogens geom
_atom_sites_solution_primary direct
_atom_sites_solution_secondary difmap
_audit_creation_method SHELXL-97
_cell_angle_alpha 90.00
_cell_angle_beta 94.703(2)
_cell_angle_gamma 90.00
_cell_formula_units_Z 4
_cell_length_a 22.194(2)
_cell_length_b 11.4347(12)
_cell_length_c 11.7160(12)
_cell_measurement_reflns_used 7216
_cell_measurement_temperature 100(2)
_cell_measurement_theta_max 30.64
_cell_measurement_theta_min 2.61
_cell_volume 2963.3(5)
_computing_cell_refinement 'SAINT+ 6.45 (Bruker, 2003)'
_computing_data_collection 'SMART 5.630 (Bruker, 1997-2002)'
_computing_data_reduction 'SAINT+ 6.45'
_computing_molecular_graphics 'SHELXTL 6.10'
_computing_publication_material 'SHELXTL 6.10'
_computing_structure_refinement 'SHELXTL 6.10'
_computing_structure_solution 'SHELXTL 6.10 (Bruker, 2000)'
_diffrn_ambient_temperature 100(2)
_diffrn_measured_fraction_theta_full 0.997
_diffrn_measured_fraction_theta_max 0.997
_diffrn_measurement_device_type 'Bruker AXS SMART APEX CCD diffractometer'
_diffrn_measurement_method '\w scans'
_diffrn_radiation_monochromator graphite
_diffrn_radiation_source 'fine-focus sealed tube'
_diffrn_radiation_type MoK\a
_diffrn_radiation_wavelength 0.71073
_diffrn_reflns_av_R_equivalents 0.0155
_diffrn_reflns_av_sigmaI/netI 0.0237
_diffrn_reflns_limit_h_max 29
_diffrn_reflns_limit_h_min -29
_diffrn_reflns_limit_k_max 14
_diffrn_reflns_limit_k_min -15
_diffrn_reflns_limit_l_max 15
_diffrn_reflns_limit_l_min -15
_diffrn_reflns_number 14033
_diffrn_reflns_theta_full 28.28
_diffrn_reflns_theta_max 28.28
_diffrn_reflns_theta_min 1.74
_diffrn_standards_decay_% none
_diffrn_standards_number 0
_exptl_absorpt_coefficient_mu 1.738
_exptl_absorpt_correction_T_max 0.840
_exptl_absorpt_correction_T_min 0.610
_exptl_absorpt_correction_type multi-scan
_exptl_absorpt_process_details 'SADABS in SAINT+ (Bruker, 2003)'
_exptl_crystal_colour colourless
_exptl_crystal_density_diffrn 1.713
_exptl_crystal_density_method 'not measured'
_exptl_crystal_description plate
_exptl_crystal_F_000 1520.7
_exptl_crystal_size_max 0.38
_exptl_crystal_size_mid 0.35
_exptl_crystal_size_min 0.10
_refine_diff_density_max 1.537
_refine_diff_density_min -0.683
_refine_diff_density_rms 0.143
_refine_ls_abs_structure_details 'Flack H D (1983), Acta Cryst. A39, 876-881, 3408 Friedel pairs'
_refine_ls_abs_structure_Flack 0.455(17)
_refine_ls_extinction_method none
_refine_ls_goodness_of_fit_ref 1.133
_refine_ls_hydrogen_treatment constr
_refine_ls_matrix_type full
_refine_ls_number_parameters 395
_refine_ls_number_reflns 7263
_refine_ls_number_restraints 239
_refine_ls_restrained_S_all 1.158
_refine_ls_R_factor_all 0.0350
_refine_ls_R_factor_gt 0.0344
_refine_ls_shift/su_max 0.000
_refine_ls_shift/su_mean 0.000
_refine_ls_structure_factor_coef Fsqd
_refine_ls_weighting_details 'calc w=1/[\s^2^(Fo^2^)+(0.0535P)^2^+9.4628P] where P=(Fo^2^+2Fc^2^)/3'
_refine_ls_weighting_scheme calc
_refine_ls_wR_factor_gt 0.0935
_refine_ls_wR_factor_ref 0.0940
_reflns_number_gt 7125
_reflns_number_total 7263
_reflns_threshold_expression I>2\s(I)
_cod_data_source_file c1dt11237f.txt
_cod_data_source_block 06mz215m
_cod_depositor_comments
;
The following automatic conversions were performed:

'_symmetry_cell_setting' value 'Monoclinic' changed to 'monoclinic'
according to /home/saulius/struct/CIF-dictionaries/cif_core.dic
dictionary named 'cif_core.dic' version 2.4.1 from 2010-06-29.

Automatic conversion script
Id: cif_fix_values 1715 2011-07-08 13:25:40Z adriana 
;
_cod_original_sg_symbol_H-M C2
_cod_database_code 7017088

loop_
_symmetry_equiv_pos_as_xyz
'x, y, z'
'-x, y, -z'
'x+1/2, y+1/2, z'
'-x+1/2, y+1/2, -z'

loop_
_atom_site_label
_atom_site_type_symbol
_atom_site_fract_x
_atom_site_fract_y
_atom_site_fract_z
_atom_site_U_iso_or_equiv
_atom_site_adp_type
_atom_site_occupancy
_atom_site_symmetry_multiplicity
_atom_site_calc_flag
_atom_site_refinement_flags
_atom_site_disorder_assembly
_atom_site_disorder_group
Pr1 Pr 0.081617(7) -0.00232(7) 0.102679(13) 0.01838(7) Uani 1 1 d . . .
C1 C -0.07921(18) 0.0130(5) 0.1504(3) 0.0179(12) Uani 1 1 d . . .
C2 C -0.08030(17) 0.0079(11) 0.2804(3) 0.0218(13) Uani 1 1 d . . .
C3 C -0.0729(4) -0.0990(8) 0.3433(7) 0.0293(17) Uani 1 1 d . . .
C4 C -0.0729(4) -0.1038(8) 0.4546(8) 0.0318(17) Uani 1 1 d . . .
C5 C -0.08076(17) 0.0003(14) 0.5211(3) 0.0270(8) Uani 1 1 d . . .
C6 C -0.0883(4) 0.0999(8) 0.4634(7) 0.0330(19) Uani 1 1 d . . .
C7 C -0.0896(4) 0.1035(9) 0.3375(7) 0.037(2) Uani 1 1 d . . .
C8 C -0.07867(18) 0.0034(11) 0.6516(3) 0.0253(9) Uani 1 1 d . . .
C9 C 0.0000 0.2399(8) 0.0000 0.030(2) Uani 1 2 d S . .
C11 C 0.0497(3) 0.4375(6) -0.0357(7) 0.0249(15) Uani 1 1 d . . .
C10 C 0.0000 0.3720(9) 0.0000 0.026(2) Uani 1 2 d S . .
C12 C 0.0458(4) 0.5584(7) -0.0352(7) 0.0337(18) Uani 1 1 d . . .
C13 C 0.0000 0.6187(7) 0.0000 0.0223(19) Uani 1 2 d S . .
C14 C 0.0000 0.7534(8) 0.0000 0.0205(18) Uani 1 2 d S . .
F1 F -0.0643(3) -0.1986(4) 0.2825(4) 0.0585(14) Uani 1 1 d . . .
F2 F -0.0657(3) -0.2069(4) 0.5085(4) 0.0587(15) Uani 1 1 d . . .
F3 F -0.0958(3) 0.2035(5) 0.5139(4) 0.070(2) Uani 1 1 d . . .
F4 F -0.0956(3) 0.2058(5) 0.2877(4) 0.078(2) Uani 1 1 d . . .
F5 F 0.0953(3) 0.3797(5) -0.0775(6) 0.0568(18) Uani 1 1 d . . .
F6 F 0.0957(2) 0.6125(4) -0.0721(5) 0.0467(15) Uani 1 1 d . . .
O1 O -0.02928(12) -0.0081(6) 0.1094(2) 0.0250(6) Uani 1 1 d . . .
O2 O -0.12674(15) 0.0288(3) 0.0914(3) 0.0334(10) Uani 1 1 d . . .
O3 O -0.0594(2) 0.0855(4) 0.7055(3) 0.0322(8) Uani 1 1 d . . .
O4 O -0.0966(2) -0.0922(3) 0.6992(3) 0.0377(9) Uani 1 1 d . . .
O5 O 0.0459(2) 0.1940(4) 0.0524(4) 0.0280(11) Uani 1 1 d . . .
O6 O 0.0439(2) 0.8011(4) 0.0512(5) 0.0303(11) Uani 1 1 d . . .
O8 O 0.17078(16) -0.1271(3) 0.1000(4) 0.0332(8) Uani 1 1 d D . .
C15 C 0.1776(2) -0.2334(5) 0.1109(6) 0.0480(16) Uani 0.3165(60) 1 d PD A 1
H15 H 0.1477 -0.2795 0.1431 0.058 Uiso 0.3165(60) 1 calc PR A 1
N1 N 0.2286(7) -0.2841(12) 0.0764(15) 0.043(2) Uani 0.3165(60) 1 d PDU A 1
C16 C 0.2823(8) -0.215(2) 0.073(4) 0.052(4) Uani 0.3165(60) 1 d PDU A 1
H16A H 0.2732 -0.1331 0.0903 0.078 Uiso 0.3165(60) 1 calc PR A 1
H16B H 0.2970 -0.2196 -0.0036 0.078 Uiso 0.3165(60) 1 calc PR A 1
H16C H 0.3135 -0.2442 0.1298 0.078 Uiso 0.3165(60) 1 calc PR A 1
C17 C 0.2284(11) -0.4045(14) 0.044(3) 0.084(5) Uani 0.3165(60) 1 d PDU A 1
H17A H 0.1886 -0.4385 0.0547 0.125 Uiso 0.3165(60) 1 calc PR A 1
H17B H 0.2595 -0.4465 0.0923 0.125 Uiso 0.3165(60) 1 calc PR A 1
H17C H 0.2368 -0.4113 -0.0363 0.125 Uiso 0.14(18) 1 calc PR A 1
C15B C 0.1776(2) -0.2334(5) 0.1109(6) 0.0480(16) Uani 0.6835(60) 1 d P A 2
H15B H 0.1421 -0.2790 0.1144 0.058 Uiso 0.6835(60) 1 calc PR A 2
N1B N 0.2299(3) -0.2906(6) 0.1183(6) 0.043(2) Uani 0.6835(60) 1 d PD A 2
C16B C 0.2859(4) -0.2274(11) 0.1019(14) 0.052(4) Uani 0.6835(60) 1 d PD A 2
H16D H 0.2766 -0.1452 0.0844 0.078 Uiso 0.6835(60) 1 calc PR A 2
H16E H 0.3056 -0.2625 0.0384 0.078 Uiso 0.6835(60) 1 calc PR A 2
H16F H 0.3131 -0.2321 0.1721 0.078 Uiso 0.6835(60) 1 calc PR A 2
C17B C 0.2346(5) -0.4135(8) 0.1416(16) 0.084(5) Uani 0.6835(60) 1 d PD A 2
H17D H 0.1942 -0.4457 0.1496 0.125 Uiso 0.6835(60) 1 calc PR A 2
H17E H 0.2601 -0.4261 0.2129 0.125 Uiso 0.6835(60) 1 calc PR A 2
H17F H 0.2526 -0.4529 0.0784 0.125 Uiso 0.6835(60) 1 calc PR A 2
O9 O 0.1707(2) 0.1188(4) 0.1627(4) 0.0447(11) Uani 1 1 d D . .
N2 N 0.2427(5) 0.2404(13) 0.2513(12) 0.102(5) Uani 0.6835(60) 1 d PDU A 3
C18 C 0.1874(5) 0.1893(10) 0.2333(11) 0.072(4) Uani 0.6835(60) 1 d PDU A 3
H18A H 0.1582 0.2129 0.2837 0.086 Uiso 0.6835(60) 1 calc PR A 3
C19 C 0.2543(9) 0.317(2) 0.3506(18) 0.149(9) Uani 0.6835(60) 1 d PDU A 3
H19A H 0.2166 0.3291 0.3873 0.224 Uiso 0.6835(60) 1 calc PR A 3
H19B H 0.2696 0.3924 0.3258 0.224 Uiso 0.6835(60) 1 calc PR A 3
H19C H 0.2844 0.2806 0.4054 0.224 Uiso 0.6835(60) 1 calc PR A 3
C20 C 0.2922(5) 0.2066(15) 0.1856(11) 0.081(4) Uani 0.6835(60) 1 d PDU A 3
H20A H 0.2781 0.1485 0.1280 0.121 Uiso 0.6835(60) 1 calc PR A 3
H20B H 0.3247 0.1728 0.2369 0.121 Uiso 0.6835(60) 1 calc PR A 3
H20C H 0.3074 0.2755 0.1474 0.121 Uiso 0.6835(60) 1 calc PR A 3
N2B N 0.2443(10) 0.247(2) 0.212(3) 0.102(5) Uani 0.3165(60) 1 d PD A 4
C18B C 0.1890(10) 0.2200(16) 0.154(2) 0.072(4) Uani 0.3165(60) 1 d PD A 4
H18B H 0.1664 0.2766 0.1089 0.086 Uiso 0.3165(60) 1 calc PR A 4
C19B C 0.272(2) 0.357(3) 0.240(4) 0.149(9) Uani 0.3165(60) 1 d PD A 4
H19D H 0.2496 0.4201 0.2003 0.224 Uiso 0.3165(60) 1 calc PR A 4
H19E H 0.3140 0.3566 0.2175 0.224 Uiso 0.3165(60) 1 calc PR A 4
H19F H 0.2732 0.3695 0.3233 0.224 Uiso 0.3165(60) 1 calc PR A 4
C20B C 0.2687(11) 0.140(3) 0.264(3) 0.081(4) Uani 0.3165(60) 1 d PD A 4
H20D H 0.2455 0.0725 0.2326 0.121 Uiso 0.3165(60) 1 calc PR A 4
H20E H 0.2659 0.1430 0.3473 0.121 Uiso 0.3165(60) 1 calc PR A 4
H20F H 0.3112 0.1310 0.2485 0.121 Uiso 0.3165(60) 1 calc PR A 4
N3 N 0.2937(5) -0.0024(16) 0.4347(9) 0.096(3) Uiso 0.6835(60) 1 d PD . .
C23 C 0.3564(6) -0.022(2) 0.4170(15) 0.113(6) Uiso 0.6835(60) 1 d PD . .
H23A H 0.3815 0.0355 0.4606 0.169 Uiso 0.6835(60) 1 calc PR . .
H23B H 0.3623 -0.0145 0.3354 0.169 Uiso 0.6835(60) 1 calc PR . .
H23C H 0.3681 -0.1011 0.4430 0.169 Uiso 0.6835(60) 1 calc PR . .
O10 O 0.2281(7) 0.1012(13) 0.5332(13) 0.123(5) Uiso 0.6835(60) 1 d PD . .
C21 C 0.2779(10) 0.089(2) 0.505(2) 0.170(11) Uiso 0.6835(60) 1 d PD . .
H21A H 0.3081 0.1442 0.5311 0.204 Uiso 0.6835(60) 1 calc PR . .
C22 C 0.2468(10) -0.077(2) 0.380(2) 0.141(9) Uiso 0.6835(60) 1 d PD . .
H22A H 0.2072 -0.0516 0.4015 0.212 Uiso 0.6835(60) 1 calc PR . .
H22B H 0.2539 -0.1584 0.4054 0.212 Uiso 0.6835(60) 1 calc PR . .
H22C H 0.2478 -0.0730 0.2968 0.212 Uiso 0.6835(60) 1 calc PR . .
O11 O 1.0118(8) 0.4342(19) 0.6657(18) 0.346(16) Uiso 1 1 d D . .
N4 N 0.9306(7) 0.5317(12) 0.7165(14) 0.244(10) Uiso 1 1 d D . .
C24A C 0.9855(7) 0.5260(15) 0.6791(13) 0.086(6) Uiso 0.559(16) 1 d PD B 5
H24A H 1.0051 0.5969 0.6620 0.104 Uiso 0.559(16) 1 calc PR B 5
C25A C 0.9032(15) 0.6383(19) 0.746(4) 0.30(4) Uiso 0.559(16) 1 d PD B 5
H25A H 0.9270 0.7042 0.7207 0.457 Uiso 0.559(16) 1 calc PR B 5
H25B H 0.9014 0.6421 0.8292 0.457 Uiso 0.559(16) 1 calc PR B 5
H25C H 0.8621 0.6424 0.7083 0.457 Uiso 0.559(16) 1 calc PR B 5
C26A C 0.9034(7) 0.4216(13) 0.7465(15) 0.072(5) Uiso 0.559(16) 1 d PD B 5
H26A H 0.9273 0.3566 0.7197 0.108 Uiso 0.559(16) 1 calc PR B 5
H26B H 0.8621 0.4172 0.7103 0.108 Uiso 0.559(16) 1 calc PR B 5
H26C H 0.9025 0.4168 0.8299 0.108 Uiso 0.559(16) 1 calc PR B 5
C24B C 0.9589(7) 0.4286(12) 0.6986(15) 0.064(5) Uiso 0.441(16) 1 d PD B 6
H24B H 0.9399 0.3556 0.7104 0.077 Uiso 0.441(16) 1 calc PR B 6
C25B C 0.8734(8) 0.5255(19) 0.764(2) 0.090(8) Uiso 0.441(16) 1 d PD B 6
H25D H 0.8574 0.6046 0.7728 0.135 Uiso 0.441(16) 1 calc PR B 6
H25E H 0.8784 0.4874 0.8393 0.135 Uiso 0.441(16) 1 calc PR B 6
H25F H 0.8451 0.4801 0.7131 0.135 Uiso 0.441(16) 1 calc PR B 6
C26B C 0.9618(10) 0.6335(14) 0.694(2) 0.089(8) Uiso 0.441(16) 1 d PD B 6
H26D H 0.9334 0.6994 0.6865 0.134 Uiso 0.441(16) 1 calc PR B 6
H26E H 0.9812 0.6242 0.6220 0.134 Uiso 0.441(16) 1 calc PR B 6
H26F H 0.9927 0.6488 0.7565 0.134 Uiso 0.441(16) 1 calc PR B 6

loop_
_atom_site_aniso_label
_atom_site_aniso_U_11
_atom_site_aniso_U_22
_atom_site_aniso_U_33
_atom_site_aniso_U_23
_atom_site_aniso_U_13
_atom_site_aniso_U_12
Pr1 0.02289(10) 0.01633(10) 0.01573(9) -0.00041(13) 0.00046(6) -0.00138(13)
C1 0.0266(16) 0.006(4) 0.0214(15) -0.0023(15) 0.0034(12) 0.0031(15)
C2 0.0228(15) 0.025(4) 0.0177(14) 0.008(3) 0.0034(11) 0.006(3)
C3 0.038(4) 0.025(3) 0.023(3) -0.011(2) -0.011(2) 0.004(3)
C4 0.044(4) 0.029(3) 0.023(3) 0.007(2) 0.008(3) 0.005(3)
C5 0.0308(17) 0.0299(19) 0.0200(15) -0.009(4) 0.0004(13) 0.000(4)
C6 0.060(5) 0.028(3) 0.013(2) 0.005(2) 0.012(3) 0.016(3)
C7 0.056(5) 0.037(4) 0.016(3) 0.005(2) -0.004(3) 0.017(3)
C8 0.0291(16) 0.028(3) 0.0194(15) 0.012(3) 0.0022(12) 0.003(3)
C9 0.051(7) 0.008(4) 0.031(6) 0.000 0.006(5) 0.000
C11 0.017(3) 0.012(3) 0.046(4) 0.003(3) 0.008(3) 0.004(2)
C10 0.033(5) 0.025(5) 0.020(5) 0.000 0.004(4) 0.000
C12 0.039(4) 0.029(4) 0.034(4) 0.007(3) 0.012(3) -0.003(3)
C13 0.025(5) 0.007(4) 0.034(5) 0.000 -0.004(4) 0.000
C14 0.017(4) 0.020(5) 0.024(5) 0.000 -0.001(3) 0.000
F1 0.112(4) 0.037(3) 0.0265(19) -0.0090(17) 0.002(2) 0.014(3)
F2 0.128(5) 0.027(2) 0.0225(18) 0.0026(14) 0.012(2) 0.010(3)
F3 0.157(6) 0.034(2) 0.0191(17) -0.0002(15) 0.013(3) 0.035(3)
F4 0.178(7) 0.036(2) 0.0196(18) 0.0049(15) 0.005(3) 0.028(4)
F5 0.051(4) 0.031(3) 0.092(5) -0.008(3) 0.031(3) 0.015(2)
F6 0.036(3) 0.021(3) 0.088(4) -0.007(2) 0.034(3) -0.0005(18)
O1 0.0247(11) 0.0320(16) 0.0186(10) -0.001(2) 0.0029(9) 0.004(2)
O2 0.0271(15) 0.054(3) 0.0192(13) -0.0022(13) 0.0002(11) 0.0122(14)
O3 0.048(2) 0.0284(18) 0.0195(16) 0.0043(14) -0.0011(15) -0.0034(17)
O4 0.067(3) 0.0301(19) 0.0158(16) -0.0036(13) 0.0039(18) -0.015(2)
O5 0.043(3) 0.013(2) 0.025(2) -0.0012(19) -0.010(2) 0.003(2)
O6 0.026(2) 0.018(2) 0.046(3) -0.004(2) 0.000(2) 0.0018(19)
O8 0.0231(16) 0.0303(19) 0.046(2) 0.0066(17) 0.0040(16) 0.0031(13)
C15 0.026(3) 0.047(3) 0.071(5) 0.000(3) 0.003(3) 0.001(2)
N1 0.032(2) 0.033(3) 0.065(7) 0.013(4) 0.015(4) 0.005(2)
C16 0.029(3) 0.044(5) 0.085(11) 0.022(5) 0.015(4) 0.009(3)
C17 0.041(5) 0.040(5) 0.173(15) 0.029(8) 0.023(8) 0.013(4)
C15B 0.026(3) 0.047(3) 0.071(5) 0.000(3) 0.003(3) 0.001(2)
N1B 0.032(2) 0.033(3) 0.065(7) 0.013(4) 0.015(4) 0.005(2)
C16B 0.029(3) 0.044(5) 0.085(11) 0.022(5) 0.015(4) 0.009(3)
C17B 0.041(5) 0.040(5) 0.173(15) 0.029(8) 0.023(8) 0.013(4)
O9 0.052(3) 0.044(2) 0.036(2) -0.0081(19) -0.011(2) -0.0194(19)
N2 0.094(7) 0.121(9) 0.088(11) -0.042(8) -0.019(7) -0.007(6)
C18 0.072(7) 0.058(6) 0.090(9) -0.018(6) 0.033(7) -0.016(5)
C19 0.135(15) 0.126(15) 0.18(2) -0.069(15) -0.010(15) -0.052(12)
C20 0.041(5) 0.132(12) 0.068(7) -0.006(7) -0.003(5) -0.015(6)
N2B 0.094(7) 0.121(9) 0.088(11) -0.042(8) -0.019(7) -0.007(6)
C18B 0.072(7) 0.058(6) 0.090(9) -0.018(6) 0.033(7) -0.016(5)
C19B 0.135(15) 0.126(15) 0.18(2) -0.069(15) -0.010(15) -0.052(12)
C20B 0.041(5) 0.132(12) 0.068(7) -0.006(7) -0.003(5) -0.015(6)

loop_
_atom_type_symbol
_atom_type_description
_atom_type_scat_dispersion_real
_atom_type_scat_dispersion_imag
_atom_type_scat_source
C C 0.0033 0.0016 'International Tables Vol C Tables 4.2.6.8 and 6.1.1.4'
H H 0.0000 0.0000 'International Tables Vol C Tables 4.2.6.8 and 6.1.1.4'
N N 0.0061 0.0033 'International Tables Vol C Tables 4.2.6.8 and 6.1.1.4'
O O 0.0106 0.0060 'International Tables Vol C Tables 4.2.6.8 and 6.1.1.4'
Pr Pr -0.2180 2.8214 'International Tables Vol C Tables 4.2.6.8 and 6.1.1.4'
F F 0.0171 0.0103 'International Tables Vol C Tables 4.2.6.8 and 6.1.1.4'

loop_
_geom_angle_atom_site_label_1
_geom_angle_atom_site_label_2
_geom_angle_atom_site_label_3
_geom_angle
_geom_angle_site_symmetry_1
_geom_angle_site_symmetry_3
O5 Pr1 O8 141.53(16) . .
O5 Pr1 O6 133.36(9) . 1_545
O8 Pr1 O6 73.86(14) . 1_545
O5 Pr1 O9 77.80(17) . .
O8 Pr1 O9 72.57(14) . .
O6 Pr1 O9 146.30(16) 1_545 .
O5 Pr1 O1 74.2(2) . .
O8 Pr1 O1 142.69(18) . .
O6 Pr1 O1 70.32(19) 1_545 .
O9 Pr1 O1 141.53(19) . .
O5 Pr1 O4 127.62(14) . 2_556
O8 Pr1 O4 74.28(14) . 2_556
O6 Pr1 O4 82.55(17) 1_545 2_556
O9 Pr1 O4 85.68(16) . 2_556
O1 Pr1 O4 90.93(14) . 2_556
O5 Pr1 O3 76.56(15) . 2_556
O8 Pr1 O3 117.20(14) . 2_556
O6 Pr1 O3 119.40(16) 1_545 2_556
O9 Pr1 O3 74.67(15) . 2_556
O1 Pr1 O3 73.56(13) . 2_556
O4 Pr1 O3 51.10(11) 2_556 2_556
O5 Pr1 O2 78.59(15) . 2
O8 Pr1 O2 72.31(13) . 2
O6 Pr1 O2 93.36(15) 1_545 2
O9 Pr1 O2 79.30(13) . 2
O1 Pr1 O2 119.42(10) . 2
O4 Pr1 O2 146.13(13) 2_556 2
O3 Pr1 O2 147.11(12) 2_556 2
O5 Pr1 O1 71.86(19) . 2
O8 Pr1 O1 105.43(15) . 2
O6 Pr1 O1 68.5(2) 1_545 2
O9 Pr1 O1 124.01(15) . 2
O1 Pr1 O1 70.66(9) . 2
O4 Pr1 O1 149.41(17) 2_556 2
O3 Pr1 O1 137.25(14) 2_556 2
O2 Pr1 O1 49.56(9) 2 2
O5 Pr1 C8 100.8(3) . 2_556
O8 Pr1 C8 96.35(19) . 2_556
O6 Pr1 C8 103.3(3) 1_545 2_556
O9 Pr1 C8 77.65(19) . 2_556
O1 Pr1 C8 82.22(10) . 2_556
O4 Pr1 C8 26.9(3) 2_556 2_556
O3 Pr1 C8 24.3(3) 2_556 2_556
O2 Pr1 C8 156.51(14) 2 2_556
O1 Pr1 C8 152.87(9) 2 2_556
O5 Pr1 C1 74.05(16) . 2
O8 Pr1 C1 88.28(14) . 2
O6 Pr1 C1 80.26(18) 1_545 2
O9 Pr1 C1 101.53(15) . 2
O1 Pr1 C1 95.58(10) . 2
O4 Pr1 C1 158.33(14) 2_556 2
O3 Pr1 C1 150.47(14) 2_556 2
O2 Pr1 C1 24.29(11) 2 2
O1 Pr1 C1 25.27(10) 2 2
C8 Pr1 C1 174.8(3) 2_556 2
O2 C1 O1 123.6(4) . .
O2 C1 C2 119.0(4) . .
O1 C1 C2 117.2(4) . .
O2 C1 Pr1 60.1(2) . 2
O1 C1 Pr1 63.6(2) . 2
C2 C1 Pr1 174.1(6) . 2
C7 C2 C3 117.8(4) . .
C7 C2 C1 119.6(9) . .
C3 C2 C1 122.5(8) . .
C4 C3 F1 119.9(7) . .
C4 C3 C2 122.8(6) . .
F1 C3 C2 117.3(7) . .
C3 C4 F2 119.8(7) . .
C3 C4 C5 121.0(7) . .
F2 C4 C5 119.1(8) . .
C6 C5 C4 116.7(4) . .
C6 C5 C8 118.8(11) . .
C4 C5 C8 124.5(12) . .
C5 C6 F3 123.3(7) . .
C5 C6 C7 121.6(7) . .
F3 C6 C7 115.1(6) . .
C2 C7 F4 122.3(8) . .
C2 C7 C6 119.9(7) . .
F4 C7 C6 117.6(7) . .
O3 C8 O4 122.9(4) . .
O3 C8 C5 122.0(9) . .
O4 C8 C5 115.0(9) . .
O3 C8 Pr1 61.7(2) . 2_556
O4 C8 Pr1 61.4(2) . 2_556
C5 C8 Pr1 176.0(7) . 2_556
O5 C9 O5 130.8(9) 2 .
O5 C9 C10 114.6(5) 2 .
O5 C9 C10 114.6(5) . .
F5 C11 C12 123.1(8) . .
F5 C11 C10 118.4(7) . .
C12 C11 C10 118.2(8) . .
C11 C10 C11 116.6(9) . 2
C11 C10 C9 121.7(4) . .
C11 C10 C9 121.7(4) 2 .
C13 C12 F6 121.7(8) . .
C13 C12 C11 124.9(8) . .
F6 C12 C11 113.4(8) . .
C12 C13 C12 117.1(10) 2 .
C12 C13 C14 121.4(5) 2 .
C12 C13 C14 121.4(5) . .
O6 C14 O6 127.4(9) . 2
O6 C14 C13 116.3(5) . .
O6 C14 C13 116.3(5) 2 .
C1 O1 Pr1 155.8(3) . .
C1 O1 Pr1 91.2(2) . 2
Pr1 O1 Pr1 109.26(9) . 2
C1 O2 Pr1 95.6(3) . 2
C8 O3 Pr1 94.0(4) . 2_556
C8 O4 Pr1 91.7(4) . 2_556
C9 O5 Pr1 137.3(5) . .
C14 O6 Pr1 140.0(5) . 1_565
C15 O8 Pr1 132.0(4) . .
O8 C15 N1 119.3(8) . .
O8 C15 H15 120.4 . .
N1 C15 H15 120.4 . .
C15 N1 C17 120.3(12) . .
C15 N1 C16 119.0(11) . .
C17 N1 C16 120.7(13) . .
N1 C16 H16A 109.5 . .
N1 C16 H16B 109.5 . .
H16A C16 H16B 109.5 . .
N1 C16 H16C 109.5 . .
H16A C16 H16C 109.5 . .
H16B C16 H16C 109.5 . .
N1 C17 H17A 109.5 . .
N1 C17 H17B 109.5 . .
H17A C17 H17B 109.5 . .
N1 C17 H17C 109.5 . .
H17A C17 H17C 109.5 . .
H17B C17 H17C 109.5 . .
C17B N1B C16B 117.4(7) . .
N1B C16B H16D 109.5 . .
N1B C16B H16E 109.5 . .
H16D C16B H16E 109.5 . .
N1B C16B H16F 109.5 . .
H16D C16B H16F 109.5 . .
H16E C16B H16F 109.5 . .
N1B C17B H17D 109.5 . .
N1B C17B H17E 109.5 . .
H17D C17B H17E 109.5 . .
N1B C17B H17F 109.5 . .
H17D C17B H17F 109.5 . .
H17E C17B H17F 109.5 . .
C18 O9 C18B 48.7(13) . .
C18 O9 Pr1 140.7(7) . .
C18B O9 Pr1 139.7(12) . .
C18 N2 C20 121.2(10) . .
C18 N2 C19 118.5(12) . .
C20 N2 C19 119.5(11) . .
O9 C18 N2 128.6(11) . .
O9 C18 H18A 115.7 . .
N2 C18 H18A 115.7 . .
N2 C19 H19A 109.5 . .
N2 C19 H19B 109.5 . .
H19A C19 H19B 109.5 . .
N2 C19 H19C 109.5 . .
H19A C19 H19C 109.5 . .
H19B C19 H19C 109.5 . .
N2 C20 H20A 109.5 . .
N2 C20 H20B 109.5 . .
H20A C20 H20B 109.5 . .
N2 C20 H20C 109.5 . .
H20A C20 H20C 109.5 . .
H20B C20 H20C 109.5 . .
C18B N2B C19B 132(2) . .
C18B N2B C20B 107.6(17) . .
C19B N2B C20B 120.0(17) . .
O9 C18B N2B 116.8(18) . .
O9 C18B H18B 121.6 . .
N2B C18B H18B 121.6 . .
N2B C19B H19D 109.5 . .
N2B C19B H19E 109.5 . .
H19D C19B H19E 109.5 . .
N2B C19B H19F 109.5 . .
H19D C19B H19F 109.5 . .
H19E C19B H19F 109.5 . .
N2B C20B H20D 109.5 . .
N2B C20B H20E 109.5 . .
H20D C20B H20E 109.5 . .
N2B C20B H20F 109.5 . .
H20D C20B H20F 109.5 . .
H20E C20B H20F 109.5 . .
C21 N3 C23 119.7(17) . .
C21 N3 C22 119.8(16) . .
C23 N3 C22 120.5(17) . .
N3 C23 H23A 109.5 . .
N3 C23 H23B 109.5 . .
H23A C23 H23B 109.5 . .
N3 C23 H23C 109.5 . .
H23A C23 H23C 109.5 . .
H23B C23 H23C 109.5 . .
O10 C21 N3 122.4(19) . .
O10 C21 H21A 118.8 . .
N3 C21 H21A 118.8 . .
N3 C22 H22A 109.5 . .
N3 C22 H22B 109.5 . .
H22A C22 H22B 109.5 . .
N3 C22 H22C 109.5 . .
H22A C22 H22C 109.5 . .
H22B C22 H22C 109.5 . .
C24A O11 C24B 62.5(11) . .
C24A N4 C24B 57.3(10) . .
C24A N4 C26B 59.6(11) . .
C24B N4 C26B 116.9(11) . .
C24A N4 C25A 123.1(13) . .
C24B N4 C25A 175(3) . .
C26B N4 C25A 63.7(14) . .
C24A N4 C25B 173.2(15) . .
C24B N4 C25B 116.9(11) . .
C26B N4 C25B 126.0(13) . .
C25A N4 C25B 62.3(16) . .
C24A N4 C26A 116.6(10) . .
C24B N4 C26A 59.5(10) . .
C26B N4 C26A 174.4(17) . .
C25A N4 C26A 119.4(13) . .
C25B N4 C26A 57.4(11) . .
O11 C24A N4 123.2(13) . .
O11 C24A H24A 118.4 . .
N4 C24A H24A 118.4 . .
N4 C25A H25A 109.5 . .
N4 C25A H25B 109.5 . .
H25A C25A H25B 109.5 . .
N4 C25A H25C 109.5 . .
H25A C25A H25C 109.5 . .
H25B C25A H25C 109.5 . .
N4 C26A H26A 109.5 . .
N4 C26A H26B 109.5 . .
H26A C26A H26B 109.5 . .
N4 C26A H26C 109.5 . .
H26A C26A H26C 109.5 . .
H26B C26A H26C 109.5 . .
O11 C24B N4 117.0(13) . .
O11 C24B H24B 121.5 . .
N4 C24B H24B 121.5 . .
N4 C25B H25D 109.5 . .
N4 C25B H25E 109.5 . .
H25D C25B H25E 109.5 . .
N4 C25B H25F 109.5 . .
H25D C25B H25F 109.5 . .
H25E C25B H25F 109.5 . .
N4 C26B H26D 109.5 . .
N4 C26B H26E 109.5 . .
H26D C26B H26E 109.5 . .
N4 C26B H26F 109.5 . .
H26D C26B H26F 109.5 . .
H26E C26B H26F 109.5 . .

loop_
_geom_bond_atom_site_label_1
_geom_bond_atom_site_label_2
_geom_bond_distance
_geom_bond_site_symmetry_2
Pr1 O5 2.436(5) .
Pr1 O8 2.442(3) .
Pr1 O6 2.457(5) 1_545
Pr1 O9 2.468(4) .
Pr1 O1 2.470(3) .
Pr1 O4 2.536(3) 2_556
Pr1 O3 2.546(4) 2_556
Pr1 O2 2.583(3) 2
Pr1 O1 2.656(2) 2
Pr1 C8 2.886(4) 2_556
Pr1 C1 2.966(4) 2
C1 O2 1.226(5) .
C1 O1 1.267(5) .
C1 C2 1.526(5) .
C1 Pr1 2.966(4) 2
C2 C7 1.307(15) .
C2 C3 1.430(14) .
C3 C4 1.305(15) .
C3 F1 1.365(9) .
C4 F2 1.341(10) .
C4 C5 1.441(16) .
C5 C6 1.329(18) .
C5 C8 1.526(5) .
C6 F3 1.341(11) .
C6 C7 1.474(14) .
C7 F4 1.310(11) .
C8 O3 1.190(12) .
C8 O4 1.305(11) .
C8 Pr1 2.886(4) 2_556
C9 O5 1.261(6) 2
C9 O5 1.261(6) .
C9 C10 1.510(14) .
C11 F5 1.334(8) .
C11 C12 1.385(5) .
C11 C10 1.425(9) .
C10 C11 1.425(9) 2
C12 C13 1.323(10) .
C12 F6 1.369(9) .
C13 C12 1.323(10) 2
C13 C14 1.541(12) .
C14 O6 1.230(6) .
C14 O6 1.230(6) 2
O1 Pr1 2.656(2) 2
O2 Pr1 2.583(3) 2
O3 Pr1 2.546(4) 2_556
O4 Pr1 2.536(3) 2_556
O6 Pr1 2.457(5) 1_565
O8 C15 1.230(7) .
C15 N1 1.361(12) .
C15 H15 0.9500 .
N1 C17 1.428(13) .
N1 C16 1.436(13) .
C16 H16A 0.9800 .
C16 H16B 0.9800 .
C16 H16C 0.9800 .
C17 H17A 0.9800 .
C17 H17B 0.9800 .
C17 H17C 0.9800 .
N1B C17B 1.435(10) .
N1B C16B 1.464(9) .
C16B H16D 0.9800 .
C16B H16E 0.9800 .
C16B H16F 0.9800 .
C17B H17D 0.9800 .
C17B H17E 0.9800 .
C17B H17F 0.9800 .
O9 C18 1.193(11) .
O9 C18B 1.234(15) .
N2 C18 1.360(12) .
N2 C20 1.445(12) .
N2 C19 1.462(12) .
C18 H18A 0.9500 .
C19 H19A 0.9800 .
C19 H19B 0.9800 .
C19 H19C 0.9800 .
C20 H20A 0.9800 .
C20 H20B 0.9800 .
C20 H20C 0.9800 .
N2B C18B 1.389(16) .
N2B C19B 1.432(14) .
N2B C20B 1.460(15) .
C18B H18B 0.9500 .
C19B H19D 0.9800 .
C19B H19E 0.9800 .
C19B H19F 0.9800 .
C20B H20D 0.9800 .
C20B H20E 0.9800 .
C20B H20F 0.9800 .
N3 C21 1.394(16) .
N3 C23 1.442(12) .
N3 C22 1.456(14) .
C23 H23A 0.9800 .
C23 H23B 0.9800 .
C23 H23C 0.9800 .
O10 C21 1.188(15) .
C21 H21A 0.9500 .
C22 H22A 0.9800 .
C22 H22B 0.9800 .
C22 H22C 0.9800 .
O11 C24A 1.218(14) .
O11 C24B 1.266(15) .
N4 C24A 1.328(13) .
N4 C24B 1.361(13) .
N4 C26B 1.391(12) .
N4 C25A 1.418(13) .
N4 C25B 1.431(12) .
N4 C26A 1.452(12) .
C24A H24A 0.9500 .
C25A H25A 0.9800 .
C25A H25B 0.9800 .
C25A H25C 0.9800 .
C26A H26A 0.9800 .
C26A H26B 0.9800 .
C26A H26C 0.9800 .
C24B H24B 0.9500 .
C25B H25D 0.9800 .
C25B H25E 0.9800 .
C25B H25F 0.9800 .
C26B H26D 0.9800 .
C26B H26E 0.9800 .
C26B H26F 0.9800 .
